data_4083659
loop_
_publ_author_name
'Alhomaidan, Osamah'
'Hollink, Emily'
'Stephan, Douglas W.'

_publ_section_title
;
 Main Group Heterocycles from Lithiated Phosphinimines
;
_journal_issue 12
_journal_name_full Organometallics
_journal_page_first 3041
_journal_paper_doi 10.1021/om070154o
_journal_volume 26
_journal_year 2007
_chemical_formula_sum 'C24 H30 B Cl F10 N P Si'
_chemical_formula_weight 627.81
_space_group_IT_number 14
_symmetry_cell_setting monoclinic
_symmetry_space_group_name_Hall '-P 2yn'
_symmetry_space_group_name_H-M 'P 1 21/n 1'
_atom_sites_solution_hydrogens geom
_atom_sites_solution_primary direct
_atom_sites_solution_secondary difmap
_audit_creation_method SHELXL-97
_cell_angle_alpha 90.00
_cell_angle_beta 110.55(1)
_cell_angle_gamma 90.00
_cell_formula_units_Z 4
_cell_length_a 11.825(7)
_cell_length_b 15.730(9)
_cell_length_c 16.846(10)
_cell_measurement_temperature 273(2)
_cell_measurement_theta_max 25.0
_cell_measurement_theta_min 2.0
_cell_volume 2934(3)
_computing_structure_refinement 'SHELXL-97 (Sheldrick, 1997)'
_computing_structure_solution 'SHELXS-97 (Sheldrick, 1990)'
_diffrn_ambient_temperature 273(2)
_diffrn_measured_fraction_theta_full 0.977
_diffrn_measured_fraction_theta_max 0.977
_diffrn_measurement_device_type empirical
_diffrn_radiation_monochromator graphite
_diffrn_radiation_source 'fine-focus sealed tube'
_diffrn_radiation_type MoK\a
_diffrn_radiation_wavelength 0.71073
_diffrn_reflns_av_R_equivalents 0.1601
_diffrn_reflns_av_sigmaI/netI 0.1622
_diffrn_reflns_limit_h_max 13
_diffrn_reflns_limit_h_min -12
_diffrn_reflns_limit_k_max 15
_diffrn_reflns_limit_k_min -17
_diffrn_reflns_limit_l_max 18
_diffrn_reflns_limit_l_min -18
_diffrn_reflns_number 14212
_diffrn_reflns_theta_full 23.54
_diffrn_reflns_theta_max 23.54
_diffrn_reflns_theta_min 1.84
_exptl_absorpt_coefficient_mu 0.305
_exptl_absorpt_correction_T_max 1.0000
_exptl_absorpt_correction_T_min 0.443224
_exptl_absorpt_correction_type empirical
_exptl_crystal_density_diffrn 1.421
_exptl_crystal_density_method 'not measured'
_exptl_crystal_F_000 1288
_exptl_crystal_size_max 0.33
_exptl_crystal_size_mid 0.21
_exptl_crystal_size_min 0.17
_refine_diff_density_max 0.228
_refine_diff_density_min -0.283
_refine_diff_density_rms 0.059
_refine_ls_extinction_method none
_refine_ls_goodness_of_fit_ref 0.733
_refine_ls_hydrogen_treatment mixed
_refine_ls_matrix_type full
_refine_ls_number_parameters 352
_refine_ls_number_reflns 4257
_refine_ls_number_restraints 0
_refine_ls_restrained_S_all 0.733
_refine_ls_R_factor_all 0.1354
_refine_ls_R_factor_gt 0.0527
_refine_ls_shift/su_max 0.000
_refine_ls_shift/su_mean 0.000
_refine_ls_structure_factor_coef Fsqd
_refine_ls_weighting_details 'calc w=1/[\s^2^(Fo^2^)+(0.0788P)^2^+0.0000P] where P=(Fo^2^+2Fc^2^)/3'
_refine_ls_weighting_scheme calc
_refine_ls_wR_factor_gt 0.1147
_refine_ls_wR_factor_ref 0.1502
_reflns_number_gt 1789
_reflns_number_total 4257
_reflns_threshold_expression >2sigma(I)
_cod_data_source_file om070154o.cif
_cod_data_source_block '_[(C6F5)2BClCH2Pt-Bu2NH(SiMe3)]'
_cod_original_sg_symbol_H-M P2(1)/n
_cod_database_code 4083659

loop_
_symmetry_equiv_pos_as_xyz
'x, y, z'
'-x+1/2, y+1/2, -z+1/2'
'-x, -y, -z'
'x-1/2, -y-1/2, z-1/2'

loop_
_atom_site_label
_atom_site_type_symbol
_atom_site_fract_x
_atom_site_fract_y
_atom_site_fract_z
_atom_site_U_iso_or_equiv
_atom_site_adp_type
_atom_site_occupancy
_atom_site_symmetry_multiplicity
_atom_site_calc_flag
_atom_site_refinement_flags
Si1 Si 0.74173(15) 0.53862(10) 0.39181(9) 0.0645(5) Uani 1 1 d .
Cl1 Cl 0.72586(12) 0.81042(8) 0.35539(8) 0.0680(4) Uani 1 1 d .
P1 P 0.54506(13) 0.63865(9) 0.23025(8) 0.0533(4) Uani 1 1 d .
N1 N 0.6560(3) 0.6158(2) 0.3195(2) 0.0511(11) Uani 1 1 d .
H1A H 0.6861 0.6640 0.3406 0.061 Uiso 1 1 calc R
F1 F 0.4083(3) 0.9050(2) 0.15657(18) 0.0871(10) Uani 1 1 d .
F2 F 0.3753(3) 1.0707(2) 0.1469(2) 0.1002(11) Uani 1 1 d .
F3 F 0.4526(3) 1.1689(2) 0.2874(2) 0.1075(12) Uani 1 1 d .
F4 F 0.5731(4) 1.0950(2) 0.4414(2) 0.1137(13) Uani 1 1 d .
F5 F 0.6135(3) 0.93063(19) 0.45306(18) 0.0922(11) Uani 1 1 d .
F6 F 0.3066(3) 0.8132(2) 0.3081(3) 0.1013(11) Uani 1 1 d .
F7 F 0.2123(5) 0.7672(3) 0.4209(3) 0.163(2) Uani 1 1 d .
F8 F 0.3569(6) 0.6967(2) 0.5725(3) 0.189(3) Uani 1 1 d .
F9 F 0.5970(5) 0.6765(3) 0.6057(3) 0.161(2) Uani 1 1 d .
F10 F 0.6942(4) 0.7235(2) 0.49664(18) 0.0977(12) Uani 1 1 d .
C1 C 0.4166(5) 0.5678(3) 0.2176(3) 0.0673(16) Uani 1 1 d .
C2 C 0.3135(6) 0.5781(4) 0.1309(4) 0.109(2) Uani 1 1 d .
H2A H 0.2488 0.5400 0.1279 0.163 Uiso 1 1 calc R
H2B H 0.3435 0.5652 0.0862 0.163 Uiso 1 1 calc R
H2C H 0.2844 0.6356 0.1249 0.163 Uiso 1 1 calc R
C3 C 0.3654(6) 0.5899(4) 0.2868(4) 0.0914(19) Uani 1 1 d .
H3A H 0.2979 0.5536 0.2816 0.137 Uiso 1 1 calc R
H3B H 0.3395 0.6481 0.2808 0.137 Uiso 1 1 calc R
H3C H 0.4267 0.5818 0.3415 0.137 Uiso 1 1 calc R
C4 C 0.4543(6) 0.4734(3) 0.2301(4) 0.0881(19) Uani 1 1 d .
H4A H 0.3846 0.4388 0.2232 0.132 Uiso 1 1 calc R
H4B H 0.5125 0.4653 0.2860 0.132 Uiso 1 1 calc R
H4C H 0.4892 0.4572 0.1887 0.132 Uiso 1 1 calc R
C5 C 0.6017(6) 0.6319(3) 0.1411(3) 0.0651(15) Uani 1 1 d .
C6 C 0.5155(6) 0.6742(4) 0.0594(3) 0.102(2) Uani 1 1 d .
H6A H 0.5487 0.6691 0.0151 0.153 Uiso 1 1 calc R
H6B H 0.5061 0.7333 0.0701 0.153 Uiso 1 1 calc R
H6C H 0.4383 0.6466 0.0422 0.153 Uiso 1 1 calc R
C7 C 0.6264(6) 0.5404(4) 0.1209(3) 0.0851(19) Uani 1 1 d .
H7A H 0.6559 0.5404 0.0746 0.128 Uiso 1 1 calc R
H7B H 0.5530 0.5081 0.1056 0.128 Uiso 1 1 calc R
H7C H 0.6858 0.5155 0.1699 0.128 Uiso 1 1 calc R
C8 C 0.7249(6) 0.6795(4) 0.1723(4) 0.090(2) Uani 1 1 d .
H8A H 0.7597 0.6782 0.1287 0.135 Uiso 1 1 calc R
H8B H 0.7785 0.6522 0.2223 0.135 Uiso 1 1 calc R
H8C H 0.7124 0.7374 0.1851 0.135 Uiso 1 1 calc R
C9 C 0.5007(4) 0.7479(3) 0.2336(3) 0.0559(14) Uani 1 1 d .
H9A H 0.5208 0.7778 0.1900 0.067 Uiso 1 1 calc R
H9B H 0.4133 0.7482 0.2161 0.067 Uiso 1 1 calc R
C10 C 0.6634(6) 0.5068(3) 0.4645(3) 0.087(2) Uani 1 1 d .
H10A H 0.5896 0.4780 0.4332 0.131 Uiso 1 1 calc R
H10B H 0.6454 0.5565 0.4911 0.131 Uiso 1 1 calc R
H10C H 0.7144 0.4694 0.5072 0.131 Uiso 1 1 calc R
C11 C 0.8846(5) 0.5949(4) 0.4505(3) 0.0847(19) Uani 1 1 d .
H11A H 0.8672 0.6445 0.4774 0.127 Uiso 1 1 calc R
H11B H 0.9237 0.6116 0.4117 0.127 Uiso 1 1 calc R
H11C H 0.9369 0.5578 0.4928 0.127 Uiso 1 1 calc R
C12 C 0.7775(5) 0.4439(3) 0.3408(3) 0.0814(18) Uani 1 1 d .
H12A H 0.7042 0.4143 0.3100 0.122 Uiso 1 1 calc R
H12B H 0.8298 0.4070 0.3834 0.122 Uiso 1 1 calc R
H12C H 0.8171 0.4610 0.3024 0.122 Uiso 1 1 calc R
C13 C 0.5137(5) 0.9062(3) 0.3057(3) 0.0569(14) Uani 1 1 d .
C14 C 0.4533(5) 0.9483(4) 0.2306(3) 0.0622(15) Uani 1 1 d .
C15 C 0.4342(5) 1.0351(4) 0.2231(4) 0.0708(16) Uani 1 1 d .
C16 C 0.4736(5) 1.0845(4) 0.2946(5) 0.0739(17) Uani 1 1 d .
C17 C 0.5318(6) 1.0472(4) 0.3703(4) 0.0809(18) Uani 1 1 d .
C18 C 0.5512(5) 0.9615(4) 0.3746(4) 0.0663(15) Uani 1 1 d .
C19 C 0.5063(6) 0.7707(3) 0.3953(4) 0.0626(15) Uani 1 1 d .
C20 C 0.5735(8) 0.7353(4) 0.4733(4) 0.0777(18) Uani 1 1 d .
C21 C 0.5232(11) 0.7095(4) 0.5308(5) 0.103(3) Uani 1 1 d .
C22 C 0.4047(14) 0.7190(5) 0.5135(8) 0.123(4) Uani 1 1 d .
C23 C 0.3316(10) 0.7542(5) 0.4390(7) 0.111(3) Uani 1 1 d .
C24 C 0.3844(8) 0.7789(4) 0.3821(5) 0.0837(19) Uani 1 1 d .
B1 B 0.5516(5) 0.8061(4) 0.3197(3) 0.0547(16) Uani 1 1 d .

loop_
_atom_site_aniso_label
_atom_site_aniso_U_11
_atom_site_aniso_U_22
_atom_site_aniso_U_33
_atom_site_aniso_U_23
_atom_site_aniso_U_13
_atom_site_aniso_U_12
Si1 0.0790(12) 0.0520(9) 0.0576(9) 0.0019(8) 0.0180(8) 0.0106(8)
Cl1 0.0673(10) 0.0565(9) 0.0741(9) 0.0023(7) 0.0172(8) -0.0024(7)
P1 0.0592(9) 0.0485(8) 0.0508(8) -0.0041(7) 0.0173(7) 0.0036(7)
N1 0.055(3) 0.047(2) 0.045(2) -0.0023(19) 0.009(2) -0.001(2)
F1 0.115(3) 0.071(2) 0.0588(19) -0.0006(17) 0.0110(18) 0.0142(19)
F2 0.116(3) 0.075(2) 0.096(2) 0.023(2) 0.021(2) 0.022(2)
F3 0.124(3) 0.045(2) 0.152(3) -0.003(2) 0.046(3) 0.0106(19)
F4 0.154(4) 0.072(2) 0.105(3) -0.035(2) 0.033(2) -0.011(2)
F5 0.134(3) 0.066(2) 0.0586(19) -0.0099(17) 0.012(2) -0.0019(19)
F6 0.083(3) 0.102(3) 0.128(3) -0.021(2) 0.048(2) 0.001(2)
F7 0.174(5) 0.123(4) 0.264(6) -0.066(4) 0.169(5) -0.038(3)
F8 0.369(8) 0.082(3) 0.234(5) -0.019(3) 0.254(6) -0.026(4)
F9 0.328(7) 0.092(3) 0.097(3) 0.020(3) 0.118(4) 0.036(3)
F10 0.136(4) 0.087(3) 0.064(2) 0.0113(18) 0.028(2) 0.020(2)
C1 0.065(4) 0.061(4) 0.071(4) -0.020(3) 0.018(3) -0.005(3)
C2 0.087(5) 0.123(6) 0.090(5) -0.023(4) -0.002(4) -0.015(4)
C3 0.087(5) 0.084(5) 0.115(5) -0.016(4) 0.051(4) -0.017(4)
C4 0.092(5) 0.064(4) 0.116(5) -0.017(4) 0.046(4) -0.015(3)
C5 0.096(5) 0.052(4) 0.055(3) 0.000(3) 0.035(3) 0.013(3)
C6 0.148(7) 0.110(5) 0.051(3) 0.021(4) 0.039(4) 0.043(5)
C7 0.121(5) 0.072(4) 0.076(4) -0.007(3) 0.052(4) 0.017(4)
C8 0.112(6) 0.079(4) 0.106(5) 0.003(4) 0.071(4) -0.002(4)
C9 0.058(3) 0.053(3) 0.053(3) 0.001(3) 0.015(3) 0.010(3)
C10 0.140(6) 0.067(4) 0.065(4) 0.004(3) 0.048(4) -0.001(4)
C11 0.085(5) 0.073(4) 0.079(4) -0.006(3) 0.008(3) 0.013(3)
C12 0.095(5) 0.068(4) 0.083(4) -0.002(3) 0.033(4) 0.018(3)
C13 0.063(4) 0.050(3) 0.055(3) -0.007(3) 0.018(3) -0.002(3)
C14 0.066(4) 0.056(4) 0.061(4) -0.010(3) 0.018(3) 0.005(3)
C15 0.072(4) 0.061(4) 0.076(4) 0.013(4) 0.022(3) 0.017(3)
C16 0.075(4) 0.048(4) 0.106(5) -0.009(4) 0.040(4) 0.004(3)
C17 0.098(5) 0.062(5) 0.074(4) -0.013(4) 0.019(4) -0.006(4)
C18 0.078(4) 0.051(4) 0.063(4) 0.005(3) 0.017(3) 0.005(3)
C19 0.085(5) 0.042(3) 0.070(4) -0.018(3) 0.039(4) -0.008(3)
C20 0.124(6) 0.055(4) 0.070(4) -0.008(3) 0.054(5) -0.007(4)
C21 0.204(10) 0.053(4) 0.078(5) -0.001(4) 0.082(7) 0.006(5)
C22 0.224(13) 0.051(5) 0.168(9) -0.019(5) 0.161(10) -0.015(6)
C23 0.142(9) 0.069(5) 0.168(8) -0.035(6) 0.115(8) -0.017(5)
C24 0.121(7) 0.053(4) 0.098(5) -0.013(4) 0.064(5) -0.003(4)
B1 0.054(4) 0.051(4) 0.051(4) -0.001(3) 0.009(3) -0.002(3)

loop_
_atom_type_symbol
_atom_type_description
_atom_type_scat_dispersion_real
_atom_type_scat_dispersion_imag
_atom_type_scat_source
C C 0.0033 0.0016 'International Tables Vol C Tables 4.2.6.8 and 6.1.1.4'
H H 0.0000 0.0000 'International Tables Vol C Tables 4.2.6.8 and 6.1.1.4'
B B 0.0013 0.0007 'International Tables Vol C Tables 4.2.6.8 and 6.1.1.4'
N N 0.0061 0.0033 'International Tables Vol C Tables 4.2.6.8 and 6.1.1.4'
F F 0.0171 0.0103 'International Tables Vol C Tables 4.2.6.8 and 6.1.1.4'
P P 0.1023 0.0942 'International Tables Vol C Tables 4.2.6.8 and 6.1.1.4'
Si Si 0.0817 0.0704 'International Tables Vol C Tables 4.2.6.8 and 6.1.1.4'
Cl Cl 0.1484 0.1585 'International Tables Vol C Tables 4.2.6.8 and 6.1.1.4'

loop_
_geom_angle_atom_site_label_1
_geom_angle_atom_site_label_2
_geom_angle_atom_site_label_3
_geom_angle
N1 Si1 C12 113.9(2)
N1 Si1 C10 110.1(2)
C12 Si1 C10 110.0(3)
N1 Si1 C11 103.5(2)
C12 Si1 C11 108.6(3)
C10 Si1 C11 110.5(3)
N1 P1 C9 109.0(2)
N1 P1 C1 109.5(2)
C9 P1 C1 110.1(3)
N1 P1 C5 109.2(2)
C9 P1 C5 105.8(2)
C1 P1 C5 113.1(3)
P1 N1 Si1 149.1(2)
C3 C1 C4 106.7(5)
C3 C1 C2 107.7(5)
C4 C1 C2 108.9(5)
C3 C1 P1 107.8(4)
C4 C1 P1 112.4(4)
C2 C1 P1 113.0(4)
C7 C5 C6 109.0(4)
C7 C5 C8 107.4(5)
C6 C5 C8 109.9(5)
C7 C5 P1 112.7(4)
C6 C5 P1 112.6(4)
C8 C5 P1 105.1(4)
B1 C9 P1 122.6(3)
C14 C13 C18 112.0(5)
C14 C13 B1 128.5(4)
C18 C13 B1 119.4(5)
F1 C14 C15 114.5(5)
F1 C14 C13 120.7(5)
C15 C14 C13 124.9(5)
F2 C15 C16 120.2(5)
F2 C15 C14 120.7(6)
C16 C15 C14 119.1(5)
F3 C16 C17 121.9(6)
F3 C16 C15 119.0(6)
C17 C16 C15 119.1(5)
F4 C17 C16 120.0(6)
F4 C17 C18 120.0(6)
C16 C17 C18 120.0(6)
F5 C18 C17 115.4(5)
F5 C18 C13 119.5(5)
C17 C18 C13 125.0(5)
C24 C19 C20 114.0(6)
C24 C19 B1 116.7(5)
C20 C19 B1 129.3(6)
F10 C20 C21 115.6(7)
F10 C20 C19 121.6(6)
C21 C20 C19 122.8(8)
C22 C21 F9 121.9(9)
C22 C21 C20 119.8(8)
F9 C21 C20 118.3(10)
C21 C22 F8 119.2(12)
C21 C22 C23 121.6(9)
F8 C22 C23 119.2(12)
F7 C23 C22 122.9(10)
F7 C23 C24 119.7(10)
C22 C23 C24 117.4(9)
C23 C24 F6 114.9(8)
C23 C24 C19 124.4(8)
F6 C24 C19 120.7(6)
C13 B1 C9 114.5(4)
C13 B1 C19 107.0(4)
C9 B1 C19 112.1(4)
C13 B1 Cl1 102.7(3)
C9 B1 Cl1 108.3(4)
C19 B1 Cl1 111.9(4)

loop_
_geom_bond_atom_site_label_1
_geom_bond_atom_site_label_2
_geom_bond_distance
Si1 N1 1.767(4)
Si1 C12 1.842(5)
Si1 C10 1.846(5)
Si1 C11 1.856(6)
Cl1 B1 1.935(6)
P1 N1 1.650(4)
P1 C9 1.803(5)
P1 C1 1.836(6)
P1 C5 1.851(5)
F1 C14 1.355(5)
F2 C15 1.348(6)
F3 C16 1.348(6)
F4 C17 1.352(6)
F5 C18 1.357(5)
F6 C24 1.374(7)
F7 C23 1.350(9)
F8 C22 1.351(9)
F9 C21 1.361(9)
F10 C20 1.353(7)
C1 C3 1.530(7)
C1 C4 1.543(7)
C1 C2 1.548(7)
C5 C7 1.529(7)
C5 C6 1.546(7)
C5 C8 1.555(8)
C9 B1 1.641(7)
C13 C14 1.384(6)
C13 C18 1.394(7)
C13 B1 1.631(7)
C14 C15 1.382(7)
C15 C16 1.370(7)
C16 C17 1.353(7)
C17 C18 1.364(7)
C19 C24 1.385(8)
C19 C20 1.391(8)
C19 B1 1.643(8)
C20 C21 1.364(9)
C21 C22 1.335(12)
C22 C23 1.365(12)
C23 C24 1.371(10)
